data_2022109
loop_
_publ_author_name
'Bocian, Aleksandra'
'Gorczy\'nski, Adam'
'Marcinkowski, Dawid'
'Dutkiewicz, Grzegorz'
'Patroniak, Violetta'
'Kubicki, Maciej'

_publ_section_title
;
 Bases, solvates and salts: new benzimidazole- and pyridine-scaffolded
 ligands
;
_journal_coeditor_code EF3005
_journal_issue 4
_journal_name_full 'Acta Crystallographica Section C'
_journal_page_first 367
_journal_page_last 374
_journal_paper_doi 10.1107/S2053229620004131
_journal_volume 76
_journal_year 2020
_chemical_formula_iupac 'C13 H14 N6, 1.25H2 O'
_chemical_formula_moiety 'C13 H14 N6, 5/4(H2 O)'
_chemical_formula_sum 'C13 H16.5 N6 O1.25'
_chemical_formula_weight 276.82
_chemical_name_systematic
'2-{(2<i>E</i>)-1-Methyl-2-[(1-methyl-1<i>H</i>-imidazol-2-yl)methylidene]hydrazinyl}-1<i>H</i>-benzimidazole hydrate'
_space_group_crystal_system triclinic
_space_group_IT_number 2
_space_group_name_Hall '-P 1'
_space_group_name_H-M_alt 'P -1'
_atom_sites_solution_hydrogens mixed
_audit_creation_method SHELXL-2014/7
_cell_angle_alpha 106.760(2)
_cell_angle_beta 97.854(2)
_cell_angle_gamma 103.408(2)
_cell_formula_units_Z 8
_cell_length_a 9.1836(3)
_cell_length_b 16.5814(4)
_cell_length_c 20.8041(6)
_cell_measurement_reflns_used 24014
_cell_measurement_temperature 130.0(10)
_cell_measurement_theta_max 75.9440
_cell_measurement_theta_min 2.8920
_cell_volume 2879.43(15)
_computing_cell_refinement
;
CrysAlis PRO (Rigaku OD, 2015)
;
_computing_data_collection
;
CrysAlis PRO (Rigaku OD, 2015)
;
_computing_data_reduction
;
CrysAlis PRO (Rigaku OD, 2015)
;
_computing_molecular_graphics
;
Mercury (Macrae <i>et al.</i>,  2020)
;
_computing_structure_refinement
;
SHELXL2014 (Sheldrick, 2015b)
;
_computing_structure_solution
;
SHELXT (Sheldrick, 2015a)
;
_diffrn_ambient_temperature 130.0(10)
_diffrn_detector 'CCD plate'
_diffrn_measured_fraction_theta_full 1.000
_diffrn_measured_fraction_theta_max 0.974
_diffrn_measurement_device 'four-circle diffractometer'
_diffrn_measurement_device_type 'Rigaku SuperNova diffractometer with an Atlas detector'
_diffrn_measurement_method '\w scans'
_diffrn_radiation_monochromator mirror
_diffrn_radiation_probe x-ray
_diffrn_radiation_type 'Cu K\a'
_diffrn_radiation_wavelength 1.54184
_diffrn_reflns_av_R_equivalents 0.0386
_diffrn_reflns_av_unetI/netI 0.0264
_diffrn_reflns_limit_h_max 11
_diffrn_reflns_limit_h_min -11
_diffrn_reflns_limit_k_max 20
_diffrn_reflns_limit_k_min -20
_diffrn_reflns_limit_l_max 26
_diffrn_reflns_limit_l_min -26
_diffrn_reflns_number 51173
_diffrn_reflns_theta_full 67.500
_diffrn_reflns_theta_max 77.159
_diffrn_reflns_theta_min 2.273
_diffrn_source 'micro-focus sealed X-ray tube'
_exptl_absorpt_coefficient_mu 0.722
_exptl_absorpt_correction_T_max 1.00000
_exptl_absorpt_correction_T_min 0.70176
_exptl_absorpt_correction_type multi-scan
_exptl_absorpt_process_details
;
(CrysAlis PRO; Rigaku OD, 2019)
;
_exptl_crystal_colour yellow
_exptl_crystal_density_diffrn 1.277
_exptl_crystal_description plate
_exptl_crystal_F_000 1172
_exptl_crystal_size_max 0.25
_exptl_crystal_size_mid 0.25
_exptl_crystal_size_min 0.08
_refine_diff_density_max 0.369
_refine_diff_density_min -0.271
_refine_ls_extinction_coef 0.00062(11)
_refine_ls_extinction_expression Fc^*^=kFc[1+0.001xFc^2^\l^3^/sin(2\q)]^-1/4^
_refine_ls_extinction_method SHELXL
_refine_ls_goodness_of_fit_ref 1.025
_refine_ls_hydrogen_treatment constr
_refine_ls_matrix_type full
_refine_ls_number_parameters 739
_refine_ls_number_reflns 11893
_refine_ls_number_restraints 0
_refine_ls_restrained_S_all 1.025
_refine_ls_R_factor_all 0.0550
_refine_ls_R_factor_gt 0.0467
_refine_ls_shift/su_max 0.001
_refine_ls_shift/su_mean 0.000
_refine_ls_structure_factor_coef Fsqd
_refine_ls_weighting_details 'w=1/[\s^2^(Fo^2^)+(0.0801P)^2^+0.6386P] where P=(Fo^2^+2Fc^2^)/3'
_refine_ls_weighting_scheme calc
_refine_ls_wR_factor_gt 0.1295
_refine_ls_wR_factor_ref 0.1399
_reflns_number_gt 9917
_reflns_number_total 11893
_reflns_threshold_expression 'I > 2\s(I)'
_cod_data_source_file ef3005sup1.cif
_cod_data_source_block 3
_cod_depositor_comments
;

2022-12-20
Z value and formula fixed to values more according to usual
chemical conventions.                 miguel
;
_cod_original_formula_sum 'C52 H66 N24 O5'
_cod_original_formula_weight 1107.28
_cod_original_formula_moiety '4(C13 H14 N6), 5(H2 O)'
_cod_original_formula_iupac '4C13 H14 N6, 5H2 O'
_cod_original_formula_units_Z 2
_cod_database_code 2022109
_shelx_space_group_comment
;
The symmetry employed for this shelxl refinement is uniquely defined
by the following loop, which should always be used as a source of
symmetry information in preference to the above space-group names.
They are only intended as comments.
;

loop_
_space_group_symop_operation_xyz
'x, y, z'
'-x, -y, -z'

loop_
_atom_site_type_symbol
_atom_site_label
_atom_site_fract_x
_atom_site_fract_y
_atom_site_fract_z
_atom_site_U_iso_or_equiv
_atom_site_adp_type
_atom_site_calc_flag
_atom_site_occupancy
_atom_site_disorder_assembly
_atom_site_disorder_group
N N1A 0.1006(2) 0.65283(9) 0.30680(7) 0.0529(4) Uani d 1 . .
C C2A 0.2002(2) 0.70535(10) 0.36361(8) 0.0439(4) Uani d 1 . .
N N3A 0.31496(17) 0.67284(8) 0.38354(8) 0.0476(3) Uani d 1 . .
H H3A 0.3911 0.6988 0.4199 0.057 Uiso calc 1 . .
C C4A 0.2878(2) 0.59034(10) 0.33486(10) 0.0527(5) Uani d 1 . .
C C5A 0.3646(3) 0.52657(11) 0.32779(13) 0.0681(6) Uani d 1 . .
H H5A 0.4545 0.5343 0.3603 0.082 Uiso calc 1 . .
C C6A 0.3036(3) 0.45072(12) 0.27088(15) 0.0802(8) Uani d 1 . .
H H6A 0.3537 0.4058 0.2641 0.096 Uiso calc 1 . .
C C7A 0.1718(4) 0.43884(13) 0.22374(13) 0.0802(8) Uani d 1 . .
H H7A 0.1339 0.3859 0.1856 0.096 Uiso calc 1 . .
C C8A 0.0938(3) 0.50202(12) 0.23071(10) 0.0696(6) Uani d 1 . .
H H8A 0.0032 0.4935 0.1983 0.084 Uiso calc 1 . .
C C9A 0.1543(3) 0.57897(11) 0.28765(9) 0.0557(5) Uani d 1 . .
N N10A 0.19294(16) 0.78744(8) 0.39994(7) 0.0433(3) Uani d 1 . .
C C10A 0.0724(2) 0.82248(11) 0.37705(9) 0.0489(4) Uani d 1 . .
H H10A 0.0169 0.8378 0.4137 0.073 Uiso calc 1 . .
H H10B 0.0012 0.7782 0.3360 0.073 Uiso calc 1 . .
H H10C 0.1178 0.8751 0.3660 0.073 Uiso calc 1 . .
N N11A 0.30574(15) 0.83167(8) 0.45715(7) 0.0405(3) Uani d 1 . .
C C12A 0.30878(17) 0.90948(9) 0.49366(8) 0.0392(3) Uani d 1 . .
H H12A 0.2353 0.9367 0.4800 0.047 Uiso calc 1 . .
C C13A 0.42641(17) 0.95447(9) 0.55576(8) 0.0388(3) Uani d 1 . .
N N14A 0.43848(15) 1.03703(8) 0.59762(7) 0.0390(3) Uani d 1 . .
C C14A 0.3458(2) 1.09420(10) 0.58572(9) 0.0445(4) Uani d 1 . .
H H14A 0.3602 1.1071 0.5435 0.067 Uiso calc 1 . .
H H14B 0.3776 1.1492 0.6247 0.067 Uiso calc 1 . .
H H14C 0.2373 1.0646 0.5809 0.067 Uiso calc 1 . .
C C15A 0.55619(18) 1.05772(10) 0.65305(8) 0.0424(3) Uani d 1 . .
H H15A 0.5916 1.1107 0.6912 0.051 Uiso calc 1 . .
C C16A 0.61218(19) 0.98671(10) 0.64232(9) 0.0442(3) Uani d 1 . .
H H16A 0.6952 0.9825 0.6726 0.053 Uiso calc 1 . .
N N17A 0.53181(15) 0.92211(8) 0.58154(7) 0.0426(3) Uani d 1 . .
N N1B -0.12074(14) 0.77801(8) 0.50452(7) 0.0394(3) Uani d 1 . .
C C2B -0.03609(17) 0.72259(10) 0.49817(8) 0.0377(3) Uani d 1 . .
N N3B 0.09466(14) 0.75019(8) 0.54767(6) 0.0368(3) Uani d 1 . .
H H3B 0.1639 0.7220 0.5513 0.044 Uiso calc 1 . .
C C4B 0.09702(16) 0.83176(9) 0.59129(8) 0.0350(3) Uani d 1 . .
C C5B 0.19983(17) 0.89038(10) 0.65015(8) 0.0390(3) Uani d 1 . .
H H5B 0.2907 0.8787 0.6680 0.047 Uiso calc 1 . .
C C6B 0.16441(17) 0.96739(10) 0.68222(8) 0.0399(3) Uani d 1 . .
H H6B 0.2323 1.0091 0.7229 0.048 Uiso calc 1 . .
C C7B 0.03097(18) 0.98443(10) 0.65567(8) 0.0402(3) Uani d 1 . .
H H7B 0.0095 1.0373 0.6789 0.048 Uiso calc 1 . .
C C8B -0.07084(17) 0.92560(10) 0.59604(8) 0.0397(3) Uani d 1 . .
H H8B -0.1607 0.9379 0.5778 0.048 Uiso calc 1 . .
C C9B -0.03759(16) 0.84811(9) 0.56367(8) 0.0367(3) Uani d 1 . .
N N10B -0.07246(15) 0.64388(8) 0.44646(7) 0.0423(3) Uani d 1 . .
C C10B -0.2115(2) 0.61264(12) 0.39344(10) 0.0536(4) Uani d 1 . .
H H10D -0.1855 0.5991 0.3481 0.080 Uiso calc 1 . .
H H10E -0.2648 0.6582 0.3991 0.080 Uiso calc 1 . .
H H10F -0.2783 0.5595 0.3971 0.080 Uiso calc 1 . .
N N11B 0.02528(15) 0.59472(8) 0.45275(7) 0.0409(3) Uani d 1 . .
C C12B -0.00486(19) 0.51711(10) 0.40921(9) 0.0432(3) Uani d 1 . .
H H12B -0.0940 0.4937 0.3731 0.052 Uiso calc 1 . .
C C13B 0.10147(18) 0.46625(10) 0.41691(9) 0.0431(4) Uani d 1 . .
N N14B 0.07809(16) 0.38259(8) 0.37481(7) 0.0455(3) Uani d 1 . .
C C14B -0.0531(2) 0.33053(11) 0.31835(9) 0.0534(4) Uani d 1 . .
H H14D -0.1476 0.3261 0.3357 0.080 Uiso calc 1 . .
H H14E -0.0425 0.2716 0.2982 0.080 Uiso calc 1 . .
H H14F -0.0575 0.3590 0.2831 0.080 Uiso calc 1 . .
C C15B 0.2000(2) 0.35555(11) 0.39614(10) 0.0513(4) Uani d 1 . .
H H15B 0.2165 0.3000 0.3767 0.062 Uiso calc 1 . .
C C16B 0.2936(2) 0.42408(11) 0.45094(10) 0.0520(4) Uani d 1 . .
H H16B 0.3876 0.4238 0.4763 0.062 Uiso calc 1 . .
N N17B 0.23158(16) 0.49358(9) 0.46407(8) 0.0478(3) Uani d 1 . .
N N1C 0.90144(15) 0.77482(8) 0.91446(7) 0.0429(3) Uani d 1 . .
C C2C 0.77356(17) 0.73583(9) 0.92967(8) 0.0392(3) Uani d 1 . .
N N3C 0.64301(15) 0.72889(8) 0.88699(7) 0.0422(3) Uani d 1 . .
H H3C 0.5486 0.7052 0.8895 0.051 Uiso calc 1 . .
C C4C 0.68662(19) 0.76641(9) 0.83840(9) 0.0423(3) Uani d 1 . .
C C5C 0.6040(2) 0.77749(11) 0.78278(10) 0.0509(4) Uani d 1 . .
H H5C 0.4951 0.7593 0.7721 0.061 Uiso calc 1 . .
C C6C 0.6872(2) 0.81654(11) 0.74279(10) 0.0563(4) Uani d 1 . .
H H6C 0.6339 0.8249 0.7039 0.068 Uiso calc 1 . .
C C7C 0.8469(2) 0.84344(11) 0.75901(10) 0.0562(5) Uani d 1 . .
H H7C 0.9005 0.8697 0.7308 0.067 Uiso calc 1 . .
C C8C 0.9292(2) 0.83277(10) 0.81533(9) 0.0507(4) Uani d 1 . .
H H8C 1.0382 0.8514 0.8261 0.061 Uiso calc 1 . .
C C9C 0.84778(19) 0.79387(9) 0.85592(8) 0.0426(3) Uani d 1 . .
N N10C 0.77001(15) 0.70443(8) 0.98395(7) 0.0429(3) Uani d 1 . .
C C10C 0.90810(19) 0.71395(11) 1.03182(9) 0.0487(4) Uani d 1 . .
H H10G 0.9090 0.7529 1.0775 0.073 Uiso calc 1 . .
H H10H 0.9981 0.7392 1.0160 0.073 Uiso calc 1 . .
H H10I 0.9107 0.6562 1.0344 0.073 Uiso calc 1 . .
N N11C 0.62613(15) 0.66466(8) 0.98822(7) 0.0424(3) Uani d 1 . .
C C12C 0.60595(19) 0.63293(10) 1.03705(9) 0.0438(4) Uani d 1 . .
H H12C 0.6889 0.6368 1.0716 0.053 Uiso calc 1 . .
C C13C 0.4465(2) 0.59059(10) 1.03555(9) 0.0467(4) Uani d 1 . .
N N14C 0.40234(17) 0.55088(9) 1.08143(8) 0.0496(3) Uani d 1 . .
C C14C 0.4992(2) 0.53727(12) 1.13622(10) 0.0565(5) Uani d 1 . .
H H14G 0.5441 0.4901 1.1165 0.085 Uiso calc 1 . .
H H14H 0.4375 0.5208 1.1678 0.085 Uiso calc 1 . .
H H14I 0.5813 0.5916 1.1614 0.085 Uiso calc 1 . .
C C15C 0.2457(2) 0.52005(11) 1.06339(11) 0.0570(5) Uani d 1 . .
H H15C 0.1807 0.4896 1.0859 0.068 Uiso calc 1 . .
C C16C 0.2012(2) 0.54155(12) 1.00693(11) 0.0577(5) Uani d 1 . .
H H16C 0.0980 0.5279 0.9831 0.069 Uiso calc 1 . .
N N17C 0.32713(16) 0.58581(9) 0.98952(8) 0.0508(3) Uani d 1 . .
N N1D 0.69809(15) 0.84644(8) 1.14451(7) 0.0399(3) Uani d 1 . .
C C2D 0.62430(17) 0.85759(9) 1.09017(8) 0.0370(3) Uani d 1 . .
N N3D 0.46901(14) 0.82471(8) 1.07649(7) 0.0382(3) Uani d 1 . .
H H3D 0.4022 0.8257 1.0423 0.046 Uiso calc 1 . .
C C4D 0.43775(19) 0.78909(9) 1.12775(8) 0.0405(3) Uani d 1 . .
C C5D 0.3007(2) 0.74768(10) 1.14076(9) 0.0480(4) Uani d 1 . .
H H5D 0.2043 0.7397 1.1127 0.058 Uiso calc 1 . .
C C6D 0.3122(2) 0.71870(11) 1.19686(10) 0.0535(4) Uani d 1 . .
H H6D 0.2212 0.6900 1.2076 0.064 Uiso calc 1 . .
C C7D 0.4533(2) 0.73041(11) 1.23789(9) 0.0531(4) Uani d 1 . .
H H7D 0.4561 0.7089 1.2756 0.064 Uiso calc 1 . .
C C8D 0.5903(2) 0.77276(10) 1.22529(8) 0.0477(4) Uani d 1 . .
H H8D 0.6864 0.7810 1.2538 0.057 Uiso calc 1 . .
C C9D 0.58099(19) 0.80276(10) 1.16908(8) 0.0412(3) Uani d 1 . .
N N10D 0.69364(14) 0.89884(8) 1.04912(6) 0.0378(3) Uani d 1 . .
C C10D 0.85700(17) 0.94191(11) 1.06742(8) 0.0431(3) Uani d 1 . .
H H10J 0.9040 0.9174 1.0296 0.065 Uiso calc 1 . .
H H10K 0.9028 0.9324 1.1090 0.065 Uiso calc 1 . .
H H10L 0.8748 1.0051 1.0761 0.065 Uiso calc 1 . .
N N11D 0.59626(14) 0.90323(8) 0.99588(6) 0.0362(3) Uani d 1 . .
C C12D 0.65110(16) 0.94564(9) 0.95770(7) 0.0357(3) Uani d 1 . .
H H12D 0.7577 0.9746 0.9672 0.043 Uiso calc 1 . .
C C13D 0.54862(16) 0.94869(9) 0.90029(7) 0.0346(3) Uani d 1 . .
N N14D 0.59963(13) 0.99073(7) 0.85647(6) 0.0346(2) Uani d 1 . .
C C14D 0.75707(17) 1.03912(10) 0.86089(9) 0.0414(3) Uani d 1 . .
H H14J 0.7978 1.0841 0.9064 0.062 Uiso calc 1 . .
H H14K 0.7590 1.0673 0.8255 0.062 Uiso calc 1 . .
H H14L 0.8202 0.9984 0.8537 0.062 Uiso calc 1 . .
C C15D 0.47602(17) 0.97874(10) 0.80676(8) 0.0390(3) Uani d 1 . .
H H15D 0.4755 1.0001 0.7690 0.047 Uiso calc 1 . .
C C16D 0.35309(18) 0.92978(11) 0.82211(8) 0.0421(3) Uani d 1 . .
H H16D 0.2508 0.9112 0.7960 0.051 Uiso calc 1 . .
N N17D 0.39775(14) 0.91102(8) 0.88071(6) 0.0385(3) Uani d 1 . .
O O1W 0.99057(19) 0.83613(13) 0.20951(8) 0.0822(5) Uani d 1 . .
H H1WA 0.9140 0.8453 0.1911 0.123 Uiso d 1 . .
H H1WB 0.9686 0.7696 0.2074 0.123 Uiso d 1 . .
O O2W 0.32669(13) 0.66353(8) 0.56699(7) 0.0546(3) Uani d 1 . .
H H2WA 0.4146 0.6897 0.5630 0.082 Uiso d 1 . .
H H2WB 0.2992 0.6084 0.5292 0.082 Uiso d 1 . .
O O3W 0.32990(14) 0.66653(8) 0.88886(7) 0.0541(3) Uani d 1 . .
H H3WA 0.2933 0.7092 0.9038 0.081 Uiso d 1 . .
H H3WB 0.3377 0.6452 0.9214 0.081 Uiso d 1 . .
O O4W 0.23582(13) 0.81835(8) 0.95918(6) 0.0492(3) Uani d 1 . .
H H4WA 0.2838 0.8587 0.9373 0.074 Uiso d 1 . .
H H4WB 0.1391 0.8096 0.9460 0.074 Uiso d 1 . .
O O5W 0.55630(13) 0.74966(7) 0.50868(7) 0.0528(3) Uani d 1 . .
H H5WA 0.6494 0.7521 0.5115 0.079 Uiso d 1 . .
H H5WB 0.5606 0.7994 0.5341 0.079 Uiso d 1 . .

loop_
_atom_site_aniso_label
_atom_site_aniso_U_11
_atom_site_aniso_U_22
_atom_site_aniso_U_33
_atom_site_aniso_U_12
_atom_site_aniso_U_13
_atom_site_aniso_U_23
N1A 0.0857(11) 0.0338(7) 0.0463(8) 0.0178(7) 0.0292(7) 0.0166(6)
C2A 0.0623(10) 0.0308(7) 0.0482(8) 0.0151(7) 0.0314(8) 0.0169(6)
N3A 0.0567(8) 0.0304(6) 0.0658(9) 0.0154(6) 0.0360(7) 0.0182(6)
C4A 0.0728(11) 0.0304(7) 0.0678(11) 0.0162(7) 0.0478(10) 0.0194(7)
C5A 0.0727(12) 0.0368(9) 0.1093(17) 0.0200(8) 0.0616(13) 0.0235(10)
C6A 0.1079(19) 0.0349(9) 0.117(2) 0.0263(11) 0.0828(18) 0.0220(11)
C7A 0.138(2) 0.0357(9) 0.0785(15) 0.0215(12) 0.0734(17) 0.0164(9)
C8A 0.1266(19) 0.0381(9) 0.0511(10) 0.0200(10) 0.0447(12) 0.0165(8)
C9A 0.0928(14) 0.0335(8) 0.0522(10) 0.0187(8) 0.0430(10) 0.0183(7)
N10A 0.0543(8) 0.0304(6) 0.0493(7) 0.0144(6) 0.0208(6) 0.0132(5)
C10A 0.0623(10) 0.0378(8) 0.0537(9) 0.0200(7) 0.0205(8) 0.0177(7)
N11A 0.0474(7) 0.0321(6) 0.0490(7) 0.0131(5) 0.0246(6) 0.0161(5)
C12A 0.0446(8) 0.0314(7) 0.0510(8) 0.0144(6) 0.0260(7) 0.0176(6)
C13A 0.0452(8) 0.0312(7) 0.0500(8) 0.0147(6) 0.0281(7) 0.0172(6)
N14A 0.0472(7) 0.0320(6) 0.0466(7) 0.0154(5) 0.0250(6) 0.0160(5)
C14A 0.0563(9) 0.0339(7) 0.0512(9) 0.0200(7) 0.0234(7) 0.0150(7)
C15A 0.0487(8) 0.0393(8) 0.0451(8) 0.0144(7) 0.0227(7) 0.0157(6)
C16A 0.0481(8) 0.0436(8) 0.0491(8) 0.0170(7) 0.0238(7) 0.0182(7)
N17A 0.0470(7) 0.0373(6) 0.0537(8) 0.0179(6) 0.0260(6) 0.0188(6)
N1B 0.0380(6) 0.0386(6) 0.0448(7) 0.0147(5) 0.0145(5) 0.0130(5)
C2B 0.0371(7) 0.0368(7) 0.0445(8) 0.0121(6) 0.0189(6) 0.0156(6)
N3B 0.0345(6) 0.0359(6) 0.0467(7) 0.0142(5) 0.0171(5) 0.0171(5)
C4B 0.0339(7) 0.0342(7) 0.0430(7) 0.0106(5) 0.0178(6) 0.0171(6)
C5B 0.0361(7) 0.0404(7) 0.0471(8) 0.0118(6) 0.0163(6) 0.0204(6)
C6B 0.0411(8) 0.0373(7) 0.0439(8) 0.0098(6) 0.0151(6) 0.0157(6)
C7B 0.0447(8) 0.0350(7) 0.0468(8) 0.0151(6) 0.0180(7) 0.0159(6)
C8B 0.0397(7) 0.0404(8) 0.0467(8) 0.0174(6) 0.0150(6) 0.0186(6)
C9B 0.0361(7) 0.0358(7) 0.0437(8) 0.0115(6) 0.0162(6) 0.0170(6)
N10B 0.0389(6) 0.0400(7) 0.0496(7) 0.0156(5) 0.0158(6) 0.0110(6)
C10B 0.0473(9) 0.0523(10) 0.0553(10) 0.0194(8) 0.0095(8) 0.0058(8)
N11B 0.0415(7) 0.0373(6) 0.0522(7) 0.0153(5) 0.0242(6) 0.0178(6)
C12B 0.0443(8) 0.0390(8) 0.0513(9) 0.0128(6) 0.0248(7) 0.0148(7)
C13B 0.0466(8) 0.0350(7) 0.0556(9) 0.0129(6) 0.0289(7) 0.0174(7)
N14B 0.0519(8) 0.0362(6) 0.0560(8) 0.0143(6) 0.0292(6) 0.0172(6)
C14B 0.0652(11) 0.0413(8) 0.0557(10) 0.0169(8) 0.0256(9) 0.0121(7)
C15B 0.0597(10) 0.0385(8) 0.0695(11) 0.0212(8) 0.0333(9) 0.0241(8)
C16B 0.0515(9) 0.0433(9) 0.0744(12) 0.0196(7) 0.0283(9) 0.0275(8)
N17B 0.0467(7) 0.0388(7) 0.0657(9) 0.0142(6) 0.0262(7) 0.0211(6)
N1C 0.0437(7) 0.0318(6) 0.0513(7) 0.0060(5) 0.0253(6) 0.0080(5)
C2C 0.0421(8) 0.0282(6) 0.0487(8) 0.0101(6) 0.0235(7) 0.0085(6)
N3C 0.0419(7) 0.0350(6) 0.0569(8) 0.0123(5) 0.0269(6) 0.0176(6)
C4C 0.0497(8) 0.0296(7) 0.0545(9) 0.0154(6) 0.0283(7) 0.0134(6)
C5C 0.0585(10) 0.0418(8) 0.0637(10) 0.0231(8) 0.0288(9) 0.0202(8)
C6C 0.0801(13) 0.0415(9) 0.0617(11) 0.0271(9) 0.0353(10) 0.0218(8)
C7C 0.0781(12) 0.0381(8) 0.0626(11) 0.0177(8) 0.0421(10) 0.0192(8)
C8C 0.0581(10) 0.0336(7) 0.0591(10) 0.0060(7) 0.0336(8) 0.0097(7)
C9C 0.0500(8) 0.0269(6) 0.0520(9) 0.0090(6) 0.0278(7) 0.0089(6)
N10C 0.0409(7) 0.0378(6) 0.0537(7) 0.0088(5) 0.0235(6) 0.0165(6)
C10C 0.0460(9) 0.0451(9) 0.0572(10) 0.0098(7) 0.0215(8) 0.0181(7)
N11C 0.0428(7) 0.0318(6) 0.0579(8) 0.0108(5) 0.0278(6) 0.0147(6)
C12C 0.0486(8) 0.0333(7) 0.0563(9) 0.0140(6) 0.0279(7) 0.0158(7)
C13C 0.0530(9) 0.0334(7) 0.0633(10) 0.0149(7) 0.0349(8) 0.0181(7)
N14C 0.0601(9) 0.0349(6) 0.0644(9) 0.0154(6) 0.0378(7) 0.0197(6)
C14C 0.0726(12) 0.0430(9) 0.0648(11) 0.0184(8) 0.0378(10) 0.0222(8)
C15C 0.0588(10) 0.0420(9) 0.0774(12) 0.0100(8) 0.0433(10) 0.0209(8)
C16C 0.0489(9) 0.0494(9) 0.0805(13) 0.0090(8) 0.0366(9) 0.0238(9)
N17C 0.0468(8) 0.0436(7) 0.0705(9) 0.0130(6) 0.0323(7) 0.0228(7)
N1D 0.0497(7) 0.0363(6) 0.0413(6) 0.0182(5) 0.0178(6) 0.0161(5)
C2D 0.0440(8) 0.0318(7) 0.0418(7) 0.0159(6) 0.0183(6) 0.0139(6)
N3D 0.0420(6) 0.0354(6) 0.0439(7) 0.0135(5) 0.0179(5) 0.0171(5)
C4D 0.0541(9) 0.0310(7) 0.0448(8) 0.0180(6) 0.0241(7) 0.0144(6)
C5D 0.0574(10) 0.0379(8) 0.0574(9) 0.0169(7) 0.0292(8) 0.0186(7)
C6D 0.0730(12) 0.0408(8) 0.0581(10) 0.0181(8) 0.0390(9) 0.0206(8)
C7D 0.0852(13) 0.0400(8) 0.0485(9) 0.0243(8) 0.0361(9) 0.0212(7)
C8D 0.0711(11) 0.0387(8) 0.0433(8) 0.0241(8) 0.0244(8) 0.0166(7)
C9D 0.0569(9) 0.0337(7) 0.0424(8) 0.0201(7) 0.0231(7) 0.0152(6)
N10D 0.0381(6) 0.0393(6) 0.0412(6) 0.0119(5) 0.0132(5) 0.0185(5)
C10D 0.0393(8) 0.0453(8) 0.0480(8) 0.0112(6) 0.0143(7) 0.0191(7)
N11D 0.0395(6) 0.0335(6) 0.0401(6) 0.0135(5) 0.0134(5) 0.0143(5)
C12D 0.0366(7) 0.0310(6) 0.0425(7) 0.0105(5) 0.0152(6) 0.0129(6)
C13D 0.0392(7) 0.0306(6) 0.0400(7) 0.0125(5) 0.0179(6) 0.0146(6)
N14D 0.0359(6) 0.0322(6) 0.0419(6) 0.0119(5) 0.0169(5) 0.0159(5)
C14D 0.0386(7) 0.0387(7) 0.0534(9) 0.0112(6) 0.0200(7) 0.0201(7)
C15D 0.0400(7) 0.0428(8) 0.0427(8) 0.0156(6) 0.0162(6) 0.0204(6)
C16D 0.0374(7) 0.0501(9) 0.0451(8) 0.0129(6) 0.0152(6) 0.0219(7)
N17D 0.0369(6) 0.0407(6) 0.0430(7) 0.0106(5) 0.0166(5) 0.0184(5)
O1W 0.0844(11) 0.1240(14) 0.0628(9) 0.0657(10) 0.0238(8) 0.0355(9)
O2W 0.0435(6) 0.0457(6) 0.0804(9) 0.0159(5) 0.0200(6) 0.0241(6)
O3W 0.0498(7) 0.0516(7) 0.0680(8) 0.0170(5) 0.0280(6) 0.0218(6)
O4W 0.0419(6) 0.0533(7) 0.0596(7) 0.0092(5) 0.0178(5) 0.0294(6)
O5W 0.0424(6) 0.0343(5) 0.0878(9) 0.0150(5) 0.0277(6) 0.0200(6)

loop_
_atom_type_symbol
_atom_type_description
_atom_type_scat_dispersion_real
_atom_type_scat_dispersion_imag
_atom_type_scat_source
C C 0.0181 0.0091 'International Tables Vol C Tables 4.2.6.8 and 6.1.1.4'
H H 0.0000 0.0000 'International Tables Vol C Tables 4.2.6.8 and 6.1.1.4'
N N 0.0311 0.0180 'International Tables Vol C Tables 4.2.6.8 and 6.1.1.4'
O O 0.0492 0.0322 'International Tables Vol C Tables 4.2.6.8 and 6.1.1.4'

loop_
_geom_angle_atom_site_label_1
_geom_angle_atom_site_label_2
_geom_angle_atom_site_label_3
_geom_angle_site_symmetry_1
_geom_angle_site_symmetry_3
_geom_angle
_geom_angle_publ_flag
C2A N1A C9A . . 103.78(16) ?
N1A C2A N3A . . 114.56(14) ?
N1A C2A N10A . . 123.71(16) ?
N3A C2A N10A . . 121.71(16) ?
C2A N3A C4A . . 106.10(16) ?
C2A N3A H3A . . 127.0 ?
C4A N3A H3A . . 127.0 ?
C5A C4A N3A . . 132.7(2) ?
C5A C4A C9A . . 121.98(18) ?
N3A C4A C9A . . 105.29(15) ?
C4A C5A C6A . . 116.7(2) ?
C4A C5A H5A . . 121.6 ?
C6A C5A H5A . . 121.6 ?
C7A C6A C5A . . 121.8(2) ?
C7A C6A H6A . . 119.1 ?
C5A C6A H6A . . 119.1 ?
C6A C7A C8A . . 121.8(2) ?
C6A C7A H7A . . 119.1 ?
C8A C7A H7A . . 119.1 ?
C7A C8A C9A . . 117.0(3) ?
C7A C8A H8A . . 121.5 ?
C9A C8A H8A . . 121.5 ?
N1A C9A C4A . . 110.27(16) ?
N1A C9A C8A . . 129.0(2) ?
C4A C9A C8A . . 120.69(19) ?
N11A N10A C2A . . 115.08(14) ?
N11A N10A C10A . . 123.70(12) ?
C2A N10A C10A . . 121.21(15) ?
N10A C10A H10A . . 109.5 ?
N10A C10A H10B . . 109.5 ?
H10A C10A H10B . . 109.5 ?
N10A C10A H10C . . 109.5 ?
H10A C10A H10C . . 109.5 ?
H10B C10A H10C . . 109.5 ?
C12A N11A N10A . . 119.16(13) ?
N11A C12A C13A . . 118.48(14) ?
N11A C12A H12A . . 120.8 ?
C13A C12A H12A . . 120.8 ?
N17A C13A N14A . . 111.08(14) ?
N17A C13A C12A . . 126.33(13) ?
N14A C13A C12A . . 122.54(14) ?
C13A N14A C15A . . 107.26(13) ?
C13A N14A C14A . . 126.95(14) ?
C15A N14A C14A . . 125.78(13) ?
N14A C14A H14A . . 109.5 ?
N14A C14A H14B . . 109.5 ?
H14A C14A H14B . . 109.5 ?
N14A C14A H14C . . 109.5 ?
H14A C14A H14C . . 109.5 ?
H14B C14A H14C . . 109.5 ?
C16A C15A N14A . . 105.98(14) ?
C16A C15A H15A . . 127.0 ?
N14A C15A H15A . . 127.0 ?
C15A C16A N17A . . 110.56(15) ?
C15A C16A H16A . . 124.7 ?
N17A C16A H16A . . 124.7 ?
C13A N17A C16A . . 105.12(13) ?
C2B N1B C9B . . 103.44(12) ?
N1B C2B N3B . . 114.71(13) ?
N1B C2B N10B . . 124.31(14) ?
N3B C2B N10B . . 120.97(13) ?
C2B N3B C4B . . 106.24(12) ?
C2B N3B H3B . . 126.9 ?
C4B N3B H3B . . 126.9 ?
C5B C4B N3B . . 132.40(13) ?
C5B C4B C9B . . 122.38(13) ?
N3B C4B C9B . . 105.22(13) ?
C4B C5B C6B . . 117.05(14) ?
C4B C5B H5B . . 121.5 ?
C6B C5B H5B . . 121.5 ?
C5B C6B C7B . . 121.28(15) ?
C5B C6B H6B . . 119.4 ?
C7B C6B H6B . . 119.4 ?
C8B C7B C6B . . 121.28(14) ?
C8B C7B H7B . . 119.4 ?
C6B C7B H7B . . 119.4 ?
C7B C8B C9B . . 118.12(14) ?
C7B C8B H8B . . 120.9 ?
C9B C8B H8B . . 120.9 ?
C8B C9B N1B . . 129.71(14) ?
C8B C9B C4B . . 119.89(14) ?
N1B C9B C4B . . 110.40(12) ?
N11B N10B C2B . . 114.33(13) ?
N11B N10B C10B . . 123.33(13) ?
C2B N10B C10B . . 122.09(13) ?
N10B C10B H10D . . 109.5 ?
N10B C10B H10E . . 109.5 ?
H10D C10B H10E . . 109.5 ?
N10B C10B H10F . . 109.5 ?
H10D C10B H10F . . 109.5 ?
H10E C10B H10F . . 109.5 ?
C12B N11B N10B . . 119.05(14) ?
N11B C12B C13B . . 117.95(16) ?
N11B C12B H12B . . 121.0 ?
C13B C12B H12B . . 121.0 ?
N17B C13B N14B . . 111.38(14) ?
N17B C13B C12B . . 125.96(15) ?
N14B C13B C12B . . 122.66(16) ?
C13B N14B C15B . . 106.99(15) ?
C13B N14B C14B . . 126.85(14) ?
C15B N14B C14B . . 126.15(14) ?
N14B C14B H14D . . 109.5 ?
N14B C14B H14E . . 109.5 ?
H14D C14B H14E . . 109.5 ?
N14B C14B H14F . . 109.5 ?
H14D C14B H14F . . 109.5 ?
H14E C14B H14F . . 109.5 ?
C16B C15B N14B . . 106.48(15) ?
C16B C15B H15B . . 126.8 ?
N14B C15B H15B . . 126.8 ?
C15B C16B N17B . . 109.95(17) ?
C15B C16B H16B . . 125.0 ?
N17B C16B H16B . . 125.0 ?
C13B N17B C16B . . 105.20(15) ?
C2C N1C C9C . . 103.35(14) ?
N1C C2C N3C . . 114.51(14) ?
N1C C2C N10C . . 124.21(15) ?
N3C C2C N10C . . 121.28(13) ?
C2C N3C C4C . . 106.68(13) ?
C2C N3C H3C . . 126.7 ?
C4C N3C H3C . . 126.7 ?
C5C C4C N3C . . 132.55(15) ?
C5C C4C C9C . . 122.48(15) ?
N3C C4C C9C . . 104.96(15) ?
C4C C5C C6C . . 117.20(18) ?
C4C C5C H5C . . 121.4 ?
C6C C5C H5C . . 121.4 ?
C7C C6C C5C . . 121.11(19) ?
C7C C6C H6C . . 119.4 ?
C5C C6C H6C . . 119.4 ?
C8C C7C C6C . . 121.40(16) ?
C8C C7C H7C . . 119.3 ?
C6C C7C H7C . . 119.3 ?
C7C C8C C9C . . 118.23(17) ?
C7C C8C H8C . . 120.9 ?
C9C C8C H8C . . 120.9 ?
C8C C9C N1C . . 129.92(16) ?
C8C C9C C4C . . 119.58(17) ?
N1C C9C C4C . . 110.50(13) ?
N11C N10C C2C . . 113.81(14) ?
N11C N10C C10C . . 123.92(13) ?
C2C N10C C10C . . 122.27(13) ?
N10C C10C H10G . . 109.5 ?
N10C C10C H10H . . 109.5 ?
H10G C10C H10H . . 109.5 ?
N10C C10C H10I . . 109.5 ?
H10G C10C H10I . . 109.5 ?
H10H C10C H10I . . 109.5 ?
C12C N11C N10C . . 120.35(15) ?
N11C C12C C13C . . 115.28(16) ?
N11C C12C H12C . . 122.4 ?
C13C C12C H12C . . 122.4 ?
N17C C13C N14C . . 111.55(15) ?
N17C C13C C12C . . 124.43(15) ?
N14C C13C C12C . . 124.02(17) ?
C13C N14C C15C . . 106.53(16) ?
C13C N14C C14C . . 128.00(15) ?
C15C N14C C14C . . 125.34(15) ?
N14C C14C H14G . . 109.5 ?
N14C C14C H14H . . 109.5 ?
H14G C14C H14H . . 109.5 ?
N14C C14C H14I . . 109.5 ?
H14G C14C H14I . . 109.5 ?
H14H C14C H14I . . 109.5 ?
C16C C15C N14C . . 106.55(15) ?
C16C C15C H15C . . 126.7 ?
N14C C15C H15C . . 126.7 ?
C15C C16C N17C . . 110.05(18) ?
C15C C16C H16C . . 125.0 ?
N17C C16C H16C . . 125.0 ?
C13C N17C C16C . . 105.31(16) ?
C2D N1D C9D . . 103.61(13) ?
N1D C2D N3D . . 114.82(13) ?
N1D C2D N10D . . 124.58(14) ?
N3D C2D N10D . . 120.60(13) ?
C2D N3D C4D . . 105.70(13) ?
C2D N3D H3D . . 127.1 ?
C4D N3D H3D . . 127.1 ?
C5D C4D N3D . . 131.83(16) ?
C5D C4D C9D . . 122.71(15) ?
N3D C4D C9D . . 105.46(13) ?
C6D C5D C4D . . 116.41(18) ?
C6D C5D H5D . . 121.8 ?
C4D C5D H5D . . 121.8 ?
C5D C6D C7D . . 121.78(16) ?
C5D C6D H6D . . 119.1 ?
C7D C6D H6D . . 119.1 ?
C6D C7D C8D . . 121.77(16) ?
C6D C7D H7D . . 119.1 ?
C8D C7D H7D . . 119.1 ?
C7D C8D C9D . . 117.27(17) ?
C7D C8D H8D . . 121.4 ?
C9D C8D H8D . . 121.4 ?
N1D C9D C8D . . 129.54(16) ?
N1D C9D C4D . . 110.42(13) ?
C8D C9D C4D . . 120.04(15) ?
N11D N10D C2D . . 114.96(12) ?
N11D N10D C10D . . 123.91(12) ?
C2D N10D C10D . . 120.79(13) ?
N10D C10D H10J . . 109.5 ?
N10D C10D H10K . . 109.5 ?
H10J C10D H10K . . 109.5 ?
N10D C10D H10L . . 109.5 ?
H10J C10D H10L . . 109.5 ?
H10K C10D H10L . . 109.5 ?
C12D N11D N10D . . 118.81(13) ?
N11D C12D C13D . . 118.92(13) ?
N11D C12D H12D . . 120.5 ?
C13D C12D H12D . . 120.5 ?
N17D C13D N14D . . 110.93(13) ?
N17D C13D C12D . . 126.99(12) ?
N14D C13D C12D . . 122.06(13) ?
C15D N14D C13D . . 107.45(12) ?
C15D N14D C14D . . 125.57(12) ?
C13D N14D C14D . . 126.98(13) ?
N14D C14D H14J . . 109.5 ?
N14D C14D H14K . . 109.5 ?
H14J C14D H14K . . 109.5 ?
N14D C14D H14L . . 109.5 ?
H14J C14D H14L . . 109.5 ?
H14K C14D H14L . . 109.5 ?
N14D C15D C16D . . 106.04(13) ?
N14D C15D H15D . . 127.0 ?
C16D C15D H15D . . 127.0 ?
C15D C16D N17D . . 110.57(14) ?
C15D C16D H16D . . 124.7 ?
N17D C16D H16D . . 124.7 ?
C13D N17D C16D . . 105.01(12) ?
H1WA O1W H1WB . . 111.3 ?
H2WA O2W H2WB . . 102.5 ?
H3WA O3W H3WB . . 104.5 ?
H4WA O4W H4WB . . 104.9 ?
H5WA O5W H5WB . . 102.2 ?

loop_
_geom_bond_atom_site_label_1
_geom_bond_atom_site_label_2
_geom_bond_site_symmetry_2
_geom_bond_distance
_geom_bond_publ_flag
N1A C2A . 1.317(2) ?
N1A C9A . 1.398(2) ?
C2A N3A . 1.359(2) ?
C2A N10A . 1.3753(19) ?
N3A C4A . 1.390(2) ?
N3A H3A . 0.8800 ?
C4A C5A . 1.386(3) ?
C4A C9A . 1.400(3) ?
C5A C6A . 1.389(3) ?
C5A H5A . 0.9500 ?
C6A C7A . 1.385(4) ?
C6A H6A . 0.9500 ?
C7A C8A . 1.386(3) ?
C7A H7A . 0.9500 ?
C8A C9A . 1.400(3) ?
C8A H8A . 0.9500 ?
N10A N11A . 1.354(2) ?
N10A C10A . 1.450(2) ?
C10A H10A . 0.9800 ?
C10A H10B . 0.9800 ?
C10A H10C . 0.9800 ?
N11A C12A . 1.2863(19) ?
C12A C13A . 1.443(2) ?
C12A H12A . 0.9500 ?
C13A N17A . 1.333(2) ?
C13A N14A . 1.3639(18) ?
N14A C15A . 1.369(2) ?
N14A C14A . 1.462(2) ?
C14A H14A . 0.9800 ?
C14A H14B . 0.9800 ?
C14A H14C . 0.9800 ?
C15A C16A . 1.364(2) ?
C15A H15A . 0.9500 ?
C16A N17A . 1.374(2) ?
C16A H16A . 0.9500 ?
N1B C2B . 1.3250(19) ?
N1B C9B . 1.398(2) ?
C2B N3B . 1.359(2) ?
C2B N10B . 1.365(2) ?
N3B C4B . 1.3879(18) ?
N3B H3B . 0.8800 ?
C4B C5B . 1.381(2) ?
C4B C9B . 1.408(2) ?
C5B C6B . 1.394(2) ?
C5B H5B . 0.9500 ?
C6B C7B . 1.397(2) ?
C6B H6B . 0.9500 ?
C7B C8B . 1.388(2) ?
C7B H7B . 0.9500 ?
C8B C9B . 1.392(2) ?
C8B H8B . 0.9500 ?
N10B N11B . 1.3624(18) ?
N10B C10B . 1.447(2) ?
C10B H10D . 0.9800 ?
C10B H10E . 0.9800 ?
C10B H10F . 0.9800 ?
N11B C12B . 1.283(2) ?
C12B C13B . 1.452(2) ?
C12B H12B . 0.9500 ?
C13B N17B . 1.330(2) ?
C13B N14B . 1.359(2) ?
N14B C15B . 1.365(2) ?
N14B C14B . 1.457(2) ?
C14B H14D . 0.9800 ?
C14B H14E . 0.9800 ?
C14B H14F . 0.9800 ?
C15B C16B . 1.364(3) ?
C15B H15B . 0.9500 ?
C16B N17B . 1.375(2) ?
C16B H16B . 0.9500 ?
N1C C2C . 1.3285(18) ?
N1C C9C . 1.398(2) ?
C2C N3C . 1.351(2) ?
C2C N10C . 1.374(2) ?
N3C C4C . 1.3882(19) ?
N3C H3C . 0.8800 ?
C4C C5C . 1.377(3) ?
C4C C9C . 1.405(2) ?
C5C C6C . 1.396(2) ?
C5C H5C . 0.9500 ?
C6C C7C . 1.393(3) ?
C6C H6C . 0.9500 ?
C7C C8C . 1.384(3) ?
C7C H7C . 0.9500 ?
C8C C9C . 1.397(2) ?
C8C H8C . 0.9500 ?
N10C N11C . 1.3603(17) ?
N10C C10C . 1.448(2) ?
C10C H10G . 0.9800 ?
C10C H10H . 0.9800 ?
C10C H10I . 0.9800 ?
N11C C12C . 1.287(2) ?
C12C C13C . 1.462(2) ?
C12C H12C . 0.9500 ?
C13C N17C . 1.324(2) ?
C13C N14C . 1.361(2) ?
N14C C15C . 1.368(2) ?
N14C C14C . 1.451(3) ?
C14C H14G . 0.9800 ?
C14C H14H . 0.9800 ?
C14C H14I . 0.9800 ?
C15C C16C . 1.361(3) ?
C15C H15C . 0.9500 ?
C16C N17C . 1.372(2) ?
C16C H16C . 0.9500 ?
N1D C2D . 1.319(2) ?
N1D C9D . 1.395(2) ?
C2D N3D . 1.3605(19) ?
C2D N10D . 1.3734(18) ?
N3D C4D . 1.3915(19) ?
N3D H3D . 0.8800 ?
C4D C5D . 1.388(2) ?
C4D C9D . 1.400(2) ?
C5D C6D . 1.385(2) ?
C5D H5D . 0.9500 ?
C6D C7D . 1.389(3) ?
C6D H6D . 0.9500 ?
C7D C8D . 1.390(3) ?
C7D H7D . 0.9500 ?
C8D C9D . 1.397(2) ?
C8D H8D . 0.9500 ?
N10D N11D . 1.3556(17) ?
N10D C10D . 1.4477(19) ?
C10D H10J . 0.9800 ?
C10D H10K . 0.9800 ?
C10D H10L . 0.9800 ?
N11D C12D . 1.2832(18) ?
C12D C13D . 1.437(2) ?
C12D H12D . 0.9500 ?
C13D N17D . 1.3317(19) ?
C13D N14D . 1.3669(17) ?
N14D C15D . 1.362(2) ?
N14D C14D . 1.4580(18) ?
C14D H14J . 0.9800 ?
C14D H14K . 0.9800 ?
C14D H14L . 0.9800 ?
C15D C16D . 1.363(2) ?
C15D H15D . 0.9500 ?
C16D N17D . 1.376(2) ?
C16D H16D . 0.9500 ?
O1W H1WA . 0.8215 ?
O1W H1WB . 1.0606 ?
O2W H2WA . 0.8501 ?
O2W H2WB . 0.9702 ?
O3W H3WA . 0.8500 ?
O3W H3WB . 0.8501 ?
O4W H4WA . 0.9715 ?
O4W H4WB . 0.8580 ?
O5W H5WA . 0.8398 ?
O5W H5WB . 0.8301 ?

loop_
_geom_hbond_atom_site_label_D
_geom_hbond_atom_site_label_H
_geom_hbond_atom_site_label_A
_geom_hbond_site_symmetry_A
_geom_hbond_distance_DH
_geom_hbond_distance_HA
_geom_hbond_distance_DA
_geom_hbond_angle_DHA
N3A H3A O5W . 0.88 2.04 2.918(2) 174.0
N3B H3B O2W . 0.88 2.00 2.8786(17) 175.8
N3C H3C O3W . 0.88 1.96 2.8309(17) 170.7
C10C H10G O1W 1_556 0.98 2.60 3.542(2) 160.1
N3D H3D O4W . 0.88 2.10 2.9787(18) 175.8
O1W H1WA N1D 1_554 0.82 2.09 2.903(2) 169.6
O2W H2WA O5W . 0.85 2.10 2.8738(17) 151.0
O2W H2WB N17B . 0.97 1.89 2.8558(19) 171.7
O3W H3WA O4W . 0.85 2.07 2.9076(17) 168.1
O3W H3WB N17C . 0.85 1.95 2.792(2) 172.1
O4W H4WA N17D . 0.97 1.93 2.8789(16) 163.8
O4W H4WB N1C 1_455 0.86 2.08 2.9361(18) 173.8
O5W H5WA N1B 1_655 0.84 2.09 2.9107(16) 166.3
O5W H5WB N17A . 0.83 2.08 2.9012(17) 167.6

loop_
_geom_torsion_atom_site_label_1
_geom_torsion_atom_site_label_2
_geom_torsion_atom_site_label_3
_geom_torsion_atom_site_label_4
_geom_torsion_site_symmetry_1
_geom_torsion_site_symmetry_2
_geom_torsion_site_symmetry_3
_geom_torsion_site_symmetry_4
_geom_torsion
_geom_torsion_publ_flag
C9A N1A C2A N3A . . . . 0.13(17) ?
C9A N1A C2A N10A . . . . 178.88(13) ?
N1A C2A N3A C4A . . . . -0.10(17) ?
N10A C2A N3A C4A . . . . -178.88(13) ?
C2A N3A C4A C5A . . . . -179.95(17) ?
C2A N3A C4A C9A . . . . 0.03(16) ?
N3A C4A C5A C6A . . . . -179.32(16) ?
C9A C4A C5A C6A . . . . 0.7(2) ?
C4A C5A C6A C7A . . . . -0.5(3) ?
C5A C6A C7A C8A . . . . 0.1(3) ?
C6A C7A C8A C9A . . . . 0.2(3) ?
C2A N1A C9A C4A . . . . -0.10(17) ?
C2A N1A C9A C8A . . . . -179.59(17) ?
C5A C4A C9A N1A . . . . -179.97(15) ?
N3A C4A C9A N1A . . . . 0.05(17) ?
C5A C4A C9A C8A . . . . -0.4(2) ?
N3A C4A C9A C8A . . . . 179.58(14) ?
C7A C8A C9A N1A . . . . 179.40(16) ?
C7A C8A C9A C4A . . . . 0.0(2) ?
N1A C2A N10A N11A . . . . 179.94(13) ?
N3A C2A N10A N11A . . . . -1.39(19) ?
N1A C2A N10A C10A . . . . -0.5(2) ?
N3A C2A N10A C10A . . . . 178.18(13) ?
C2A N10A N11A C12A . . . . 179.05(12) ?
C10A N10A N11A C12A . . . . -0.5(2) ?
N10A N11A C12A C13A . . . . 177.81(12) ?
N11A C12A C13A N17A . . . . -2.7(2) ?
N11A C12A C13A N14A . . . . 179.99(12) ?
N17A C13A N14A C15A . . . . -0.67(15) ?
C12A C13A N14A C15A . . . . 176.96(12) ?
N17A C13A N14A C14A . . . . 178.36(13) ?
C12A C13A N14A C14A . . . . -4.0(2) ?
C13A N14A C15A C16A . . . . 0.48(15) ?
C14A N14A C15A C16A . . . . -178.57(13) ?
N14A C15A C16A N17A . . . . -0.15(16) ?
N14A C13A N17A C16A . . . . 0.57(15) ?
C12A C13A N17A C16A . . . . -176.95(13) ?
C15A C16A N17A C13A . . . . -0.25(16) ?
C9B N1B C2B N3B . . . . -0.10(16) ?
C9B N1B C2B N10B . . . . -179.47(13) ?
N1B C2B N3B C4B . . . . 0.18(16) ?
N10B C2B N3B C4B . . . . 179.58(12) ?
C2B N3B C4B C5B . . . . 179.54(14) ?
C2B N3B C4B C9B . . . . -0.18(14) ?
N3B C4B C5B C6B . . . . -179.12(14) ?
C9B C4B C5B C6B . . . . 0.6(2) ?
C4B C5B C6B C7B . . . . -0.3(2) ?
C5B C6B C7B C8B . . . . -0.5(2) ?
C6B C7B C8B C9B . . . . 0.9(2) ?
C7B C8B C9B N1B . . . . 178.78(14) ?
C7B C8B C9B C4B . . . . -0.6(2) ?
C2B N1B C9B C8B . . . . -179.44(15) ?
C2B N1B C9B C4B . . . . -0.03(15) ?
C5B C4B C9B C8B . . . . -0.2(2) ?
N3B C4B C9B C8B . . . . 179.61(12) ?
C5B C4B C9B N1B . . . . -179.63(12) ?
N3B C4B C9B N1B . . . . 0.13(15) ?
N1B C2B N10B N11B . . . . -175.56(13) ?
N3B C2B N10B N11B . . . . 5.11(19) ?
N1B C2B N10B C10B . . . . -1.1(2) ?
N3B C2B N10B C10B . . . . 179.51(14) ?
C2B N10B N11B C12B . . . . 175.37(13) ?
C10B N10B N11B C12B . . . . 1.0(2) ?
N10B N11B C12B C13B . . . . 179.75(12) ?
N11B C12B C13B N17B . . . . -2.3(2) ?
N11B C12B C13B N14B . . . . 178.10(13) ?
N17B C13B N14B C15B . . . . -0.30(17) ?
C12B C13B N14B C15B . . . . 179.38(13) ?
N17B C13B N14B C14B . . . . 178.65(14) ?
C12B C13B N14B C14B . . . . -1.7(2) ?
C13B N14B C15B C16B . . . . 0.18(17) ?
C14B N14B C15B C16B . . . . -178.78(15) ?
N14B C15B C16B N17B . . . . -0.01(19) ?
N14B C13B N17B C16B . . . . 0.29(17) ?
C12B C13B N17B C16B . . . . -179.38(14) ?
C15B C16B N17B C13B . . . . -0.17(18) ?
C9C N1C C2C N3C . . . . -0.70(16) ?
C9C N1C C2C N10C . . . . 179.37(13) ?
N1C C2C N3C C4C . . . . 0.17(17) ?
N10C C2C N3C C4C . . . . -179.90(13) ?
C2C N3C C4C C5C . . . . 179.59(16) ?
C2C N3C C4C C9C . . . . 0.44(15) ?
N3C C4C C5C C6C . . . . -178.06(15) ?
C9C C4C C5C C6C . . . . 1.0(2) ?
C4C C5C C6C C7C . . . . -0.4(2) ?
C5C C6C C7C C8C . . . . -0.2(3) ?
C6C C7C C8C C9C . . . . 0.1(2) ?
C7C C8C C9C N1C . . . . 179.37(15) ?
C7C C8C C9C C4C . . . . 0.4(2) ?
C2C N1C C9C C8C . . . . -178.03(15) ?
C2C N1C C9C C4C . . . . 0.97(16) ?
C5C C4C C9C C8C . . . . -1.0(2) ?
N3C C4C C9C C8C . . . . 178.23(13) ?
C5C C4C C9C N1C . . . . 179.86(14) ?
N3C C4C C9C N1C . . . . -0.89(16) ?
N1C C2C N10C N11C . . . . -178.11(13) ?
N3C C2C N10C N11C . . . . 1.96(19) ?
N1C C2C N10C C10C . . . . 2.2(2) ?
N3C C2C N10C C10C . . . . -177.72(14) ?
C2C N10C N11C C12C . . . . -179.37(13) ?
C10C N10C N11C C12C . . . . 0.3(2) ?
N10C N11C C12C C13C . . . . -179.06(12) ?
N11C C12C C13C N17C . . . . -1.9(2) ?
N11C C12C C13C N14C . . . . 177.93(14) ?
N17C C13C N14C C15C . . . . -0.56(18) ?
C12C C13C N14C C15C . . . . 179.57(14) ?
N17C C13C N14C C14C . . . . 175.50(15) ?
C12C C13C N14C C14C . . . . -4.4(3) ?
C13C N14C C15C C16C . . . . 0.56(19) ?
C14C N14C C15C C16C . . . . -175.63(16) ?
N14C C15C C16C N17C . . . . -0.4(2) ?
N14C C13C N17C C16C . . . . 0.32(19) ?
C12C C13C N17C C16C . . . . -179.81(15) ?
C15C C16C N17C C13C . . . . 0.0(2) ?
C9D N1D C2D N3D . . . . -0.35(16) ?
C9D N1D C2D N10D . . . . 179.53(13) ?
N1D C2D N3D C4D . . . . 0.69(16) ?
N10D C2D N3D C4D . . . . -179.20(12) ?
C2D N3D C4D C5D . . . . 179.21(15) ?
C2D N3D C4D C9D . . . . -0.69(15) ?
N3D C4D C5D C6D . . . . 179.11(15) ?
C9D C4D C5D C6D . . . . -1.0(2) ?
C4D C5D C6D C7D . . . . 0.0(2) ?
C5D C6D C7D C8D . . . . 0.8(3) ?
C6D C7D C8D C9D . . . . -0.5(2) ?
C2D N1D C9D C8D . . . . 179.11(15) ?
C2D N1D C9D C4D . . . . -0.13(16) ?
C7D C8D C9D N1D . . . . -179.68(14) ?
C7D C8D C9D C4D . . . . -0.5(2) ?
C5D C4D C9D N1D . . . . -179.39(13) ?
N3D C4D C9D N1D . . . . 0.52(16) ?
C5D C4D C9D C8D . . . . 1.3(2) ?
N3D C4D C9D C8D . . . . -178.80(13) ?
N1D C2D N10D N11D . . . . -179.96(13) ?
N3D C2D N10D N11D . . . . -0.09(19) ?
N1D C2D N10D C10D . . . . -6.3(2) ?
N3D C2D N10D C10D . . . . 173.53(13) ?
C2D N10D N11D C12D . . . . 175.60(12) ?
C10D N10D N11D C12D . . . . 2.2(2) ?
N10D N11D C12D C13D . . . . 178.58(12) ?
N11D C12D C13D N17D . . . . -0.4(2) ?
N11D C12D C13D N14D . . . . -178.31(12) ?
N17D C13D N14D C15D . . . . -0.39(16) ?
C12D C13D N14D C15D . . . . 177.77(13) ?
N17D C13D N14D C14D . . . . -179.85(13) ?
C12D C13D N14D C14D . . . . -1.7(2) ?
C13D N14D C15D C16D . . . . 0.18(16) ?
C14D N14D C15D C16D . . . . 179.65(13) ?
N14D C15D C16D N17D . . . . 0.08(18) ?
N14D C13D N17D C16D . . . . 0.43(16) ?
C12D C13D N17D C16D . . . . -177.63(14) ?
C15D C16D N17D C13D . . . . -0.31(17) ?

_cod_database_fobs_code 2022109
